data_4506753
loop_
_publ_author_name
'Sanphui, Palash'
'Kumar, S. Sudalai'
'Nangia, Ashwini'

_publ_section_title
;
 Pharmaceutical Cocrystals of Niclosamide
;
_journal_issue 9
_journal_name_full 'Crystal Growth &amp; Design'
_journal_page_first 4588
_journal_paper_doi 10.1021/cg300784v
_journal_volume 12
_journal_year 2012
_chemical_formula_moiety 'C13 H8 Cl2 N2 O4, C H4 N2 O'
_chemical_formula_sum 'C14 H12 Cl2 N4 O5'
_chemical_formula_weight 387.18
_chemical_name_common Niclosamide-urea
_chemical_name_systematic
;2,5-dichloro-4-nitrosalicylanilide, urea  
 ? 
;
_space_group_IT_number 14
_symmetry_cell_setting monoclinic
_symmetry_space_group_name_Hall '-P 2ybc'
_symmetry_space_group_name_H-M 'P 1 21/c 1'
_atom_sites_solution_hydrogens geom
_atom_sites_solution_primary direct
_atom_sites_solution_secondary difmap
_audit_creation_method SHELXL-97
_cell_angle_alpha 90.00
_cell_angle_beta 93.3120(10)
_cell_angle_gamma 90.00
_cell_formula_units_Z 4
_cell_length_a 11.1272(10)
_cell_length_b 16.9312(14)
_cell_length_c 8.5708(7)
_cell_measurement_reflns_used 6214
_cell_measurement_temperature 100(2)
_cell_measurement_theta_max 26.08
_cell_measurement_theta_min 2.19
_cell_volume 1612.0(2)
_computing_cell_refinement 'Bruker SMART'
_computing_data_collection 'Bruker SMART'
_computing_data_reduction 'Bruker SAINT'
_computing_molecular_graphics 'Bruker SHELXTL'
_computing_publication_material 'Bruker SHELXTL'
_computing_structure_refinement 'SHELXL-97 (Sheldrick, 1997)'
_computing_structure_solution 'SHELXS-97 (Sheldrick, 1990)'
_diffrn_ambient_temperature 100(2)
_diffrn_measured_fraction_theta_full 0.997
_diffrn_measured_fraction_theta_max 0.997
_diffrn_radiation_monochromator graphite
_diffrn_radiation_source 'fine-focus sealed tube'
_diffrn_radiation_type MoK\a
_diffrn_radiation_wavelength 0.71073
_diffrn_reflns_av_R_equivalents 0.0319
_diffrn_reflns_av_sigmaI/netI 0.0231
_diffrn_reflns_limit_h_max 13
_diffrn_reflns_limit_h_min -13
_diffrn_reflns_limit_k_max 20
_diffrn_reflns_limit_k_min -20
_diffrn_reflns_limit_l_max 10
_diffrn_reflns_limit_l_min -10
_diffrn_reflns_number 16535
_diffrn_reflns_theta_full 26.10
_diffrn_reflns_theta_max 26.10
_diffrn_reflns_theta_min 1.83
_exptl_absorpt_coefficient_mu 0.438
_exptl_absorpt_correction_T_max 0.9332
_exptl_absorpt_correction_T_min 0.8443
_exptl_absorpt_correction_type multi-scan
_exptl_absorpt_process_details SADABS
_exptl_crystal_colour colorless
_exptl_crystal_density_diffrn 1.595
_exptl_crystal_density_method 'not measured'
_exptl_crystal_description plate
_exptl_crystal_F_000 792
_exptl_crystal_size_max 0.40
_exptl_crystal_size_mid 0.20
_exptl_crystal_size_min 0.16
_refine_diff_density_max 0.326
_refine_diff_density_min -0.268
_refine_diff_density_rms 0.073
_refine_ls_extinction_method none
_refine_ls_goodness_of_fit_ref 1.069
_refine_ls_hydrogen_treatment mixed
_refine_ls_matrix_type full
_refine_ls_number_parameters 250
_refine_ls_number_reflns 3196
_refine_ls_number_restraints 0
_refine_ls_restrained_S_all 1.069
_refine_ls_R_factor_all 0.0334
_refine_ls_R_factor_gt 0.0313
_refine_ls_shift/su_max 0.001
_refine_ls_shift/su_mean 0.000
_refine_ls_structure_factor_coef Fsqd
_refine_ls_weighting_details 'calc w=1/[\s^2^(Fo^2^)+(0.0404P)^2^+0.7408P] where P=(Fo^2^+2Fc^2^)/3'
_refine_ls_weighting_scheme calc
_refine_ls_wR_factor_gt 0.0766
_refine_ls_wR_factor_ref 0.0782
_reflns_number_gt 3001
_reflns_number_total 3196
_reflns_threshold_expression >2sigma(I)
_cod_data_source_file cg300784v_si_007.cif
_cod_data_source_block NCL-URE
_cod_depositor_comments
;
The following automatic conversions were performed:

'_symmetry_cell_setting' value 'Monoclinic' changed to 'monoclinic'
according to /home/saulius/struct/CIF-dictionaries/cif_core.dic
dictionary named 'cif_core.dic' version 2.4.2 from 2011-04-26.

Automatic conversion script
Id: cif_fix_values 1891 2012-01-12 08:04:46Z andrius 
;
_cod_original_sg_symbol_H-M P2(1)/c
_cod_database_code 4506753

loop_
_symmetry_equiv_pos_as_xyz
'x, y, z'
'-x, y+1/2, -z+1/2'
'-x, -y, -z'
'x, -y-1/2, z-1/2'

loop_
_atom_site_label
_atom_site_type_symbol
_atom_site_fract_x
_atom_site_fract_y
_atom_site_fract_z
_atom_site_U_iso_or_equiv
_atom_site_adp_type
_atom_site_occupancy
_atom_site_symmetry_multiplicity
_atom_site_calc_flag
_atom_site_refinement_flags
Cl2 Cl 0.17491(3) 0.78305(2) 1.17159(4) 0.02374(11) Uani 1 1 d .
Cl1 Cl 0.53089(3) 1.16340(2) 0.64079(4) 0.02215(11) Uani 1 1 d .
O4 O 0.31055(10) 1.07573(6) 0.85892(12) 0.0222(2) Uani 1 1 d .
N1 N 0.49412(11) 0.99932(8) 0.74705(14) 0.0176(3) Uani 1 1 d .
O1 O 0.94688(9) 0.98436(7) 0.33849(12) 0.0248(2) Uani 1 1 d .
O2 O 0.91906(10) 1.11087(7) 0.34213(14) 0.0301(3) Uani 1 1 d .
O3 O 0.51463(9) 0.87051(6) 0.82209(13) 0.0254(2) Uani 1 1 d .
C8 C 0.34797(12) 0.93966(9) 0.91346(16) 0.0178(3) Uani 1 1 d .
N2 N 0.89212(11) 1.04331(8) 0.37833(14) 0.0209(3) Uani 1 1 d .
C2 C 0.62084(12) 1.08316(9) 0.59899(16) 0.0179(3) Uani 1 1 d .
C1 C 0.59341(12) 1.00771(9) 0.65620(16) 0.0171(3) Uani 1 1 d .
C3 C 0.71780(12) 1.09584(9) 0.50867(16) 0.0188(3) Uani 1 1 d .
H3 H 0.7354 1.1471 0.4713 0.023 Uiso 1 1 calc R
C13 C 0.27828(13) 1.00821(9) 0.93025(16) 0.0186(3) Uani 1 1 d .
C10 C 0.21405(13) 0.86974(9) 1.07598(16) 0.0195(3) Uani 1 1 d .
C4 C 0.78884(12) 1.03154(9) 0.47411(16) 0.0189(3) Uani 1 1 d .
C12 C 0.17732(13) 1.00555(9) 1.01989(17) 0.0210(3) Uani 1 1 d .
H12 H 0.1305 1.0519 1.0311 0.025 Uiso 1 1 calc R
C11 C 0.14472(13) 0.93687(9) 1.09223(17) 0.0218(3) Uani 1 1 d .
H11 H 0.0757 0.9355 1.1524 0.026 Uiso 1 1 calc R
C5 C 0.76451(13) 0.95644(9) 0.52560(17) 0.0203(3) Uani 1 1 d .
H5 H 0.8140 0.9133 0.4992 0.024 Uiso 1 1 calc R
C6 C 0.66722(13) 0.94454(9) 0.61609(17) 0.0194(3) Uani 1 1 d .
H6 H 0.6501 0.8928 0.6516 0.023 Uiso 1 1 calc R
C9 C 0.31377(13) 0.87025(9) 0.98829(16) 0.0188(3) Uani 1 1 d .
H9 H 0.3596 0.8234 0.9784 0.023 Uiso 1 1 calc R
C7 C 0.45947(13) 0.93305(9) 0.82421(16) 0.0184(3) Uani 1 1 d .
O5 O 0.83065(10) 0.80483(6) 1.09806(12) 0.0233(2) Uani 1 1 d .
N4 N 0.73561(13) 0.77784(9) 0.86307(17) 0.0263(3) Uani 1 1 d .
N3 N 0.92395(12) 0.72986(8) 0.92299(17) 0.0230(3) Uani 1 1 d .
C14 C 0.83017(13) 0.77251(8) 0.96527(17) 0.0184(3) Uani 1 1 d .
H4B H 0.7404(17) 0.7576(11) 0.775(2) 0.030(5) Uiso 1 1 d .
H3B H 0.9841(19) 0.7285(11) 0.983(2) 0.028(5) Uiso 1 1 d .
H4A H 0.6792(19) 0.8056(13) 0.882(2) 0.034(5) Uiso 1 1 d .
H1 H 0.4530(18) 1.0381(12) 0.759(2) 0.032(5) Uiso 1 1 d .
H3A H 0.9269(17) 0.7129(11) 0.830(2) 0.027(5) Uiso 1 1 d .
H2 H 0.266(2) 1.1115(13) 0.875(2) 0.042(6) Uiso 1 1 d .

loop_
_atom_site_aniso_label
_atom_site_aniso_U_11
_atom_site_aniso_U_22
_atom_site_aniso_U_33
_atom_site_aniso_U_23
_atom_site_aniso_U_13
_atom_site_aniso_U_12
Cl2 0.02196(19) 0.0243(2) 0.0257(2) -0.00097(14) 0.00741(14) -0.00365(14)
Cl1 0.02009(19) 0.01863(19) 0.0284(2) -0.00225(14) 0.00727(14) 0.00331(13)
O4 0.0230(5) 0.0199(5) 0.0245(5) -0.0001(4) 0.0077(4) 0.0060(4)
N1 0.0151(6) 0.0192(6) 0.0190(6) -0.0020(5) 0.0049(5) 0.0039(5)
O1 0.0211(5) 0.0315(6) 0.0224(5) -0.0056(4) 0.0065(4) 0.0052(5)
O2 0.0265(6) 0.0284(6) 0.0365(7) 0.0003(5) 0.0122(5) -0.0033(5)
O3 0.0210(5) 0.0228(6) 0.0332(6) 0.0041(5) 0.0096(4) 0.0058(4)
C8 0.0150(7) 0.0232(7) 0.0152(7) -0.0037(5) 0.0007(5) 0.0008(6)
N2 0.0169(6) 0.0284(7) 0.0174(6) -0.0033(5) 0.0020(5) 0.0004(5)
C2 0.0161(7) 0.0193(7) 0.0183(7) -0.0047(5) 0.0009(5) 0.0032(5)
C1 0.0144(6) 0.0225(7) 0.0143(6) -0.0027(5) 0.0006(5) 0.0009(5)
C3 0.0174(7) 0.0207(7) 0.0183(7) -0.0027(6) 0.0010(5) -0.0017(6)
C13 0.0182(7) 0.0227(7) 0.0147(6) -0.0024(5) -0.0003(5) 0.0011(6)
C10 0.0190(7) 0.0221(7) 0.0173(7) -0.0016(6) 0.0012(5) -0.0028(6)
C4 0.0148(7) 0.0260(8) 0.0160(7) -0.0042(6) 0.0024(5) -0.0006(6)
C12 0.0198(7) 0.0244(8) 0.0189(7) -0.0045(6) 0.0025(6) 0.0052(6)
C11 0.0175(7) 0.0302(8) 0.0182(7) -0.0043(6) 0.0044(6) -0.0001(6)
C5 0.0192(7) 0.0229(7) 0.0189(7) -0.0031(6) 0.0025(6) 0.0047(6)
C6 0.0188(7) 0.0201(7) 0.0193(7) -0.0009(6) 0.0031(5) 0.0021(6)
C9 0.0167(7) 0.0214(7) 0.0185(7) -0.0040(6) 0.0019(5) 0.0008(5)
C7 0.0158(7) 0.0226(7) 0.0168(6) -0.0032(6) 0.0007(5) 0.0002(6)
O5 0.0270(6) 0.0244(6) 0.0189(5) -0.0004(4) 0.0042(4) 0.0072(4)
N4 0.0230(7) 0.0323(8) 0.0236(7) -0.0039(6) 0.0012(6) 0.0094(6)
N3 0.0205(7) 0.0278(7) 0.0208(7) -0.0041(5) 0.0008(5) 0.0064(5)
C14 0.0212(7) 0.0149(7) 0.0196(7) 0.0046(5) 0.0056(5) 0.0004(5)

loop_
_atom_type_symbol
_atom_type_description
_atom_type_scat_dispersion_real
_atom_type_scat_dispersion_imag
_atom_type_scat_source
C C 0.0033 0.0016 'International Tables Vol C Tables 4.2.6.8 and 6.1.1.4'
H H 0.0000 0.0000 'International Tables Vol C Tables 4.2.6.8 and 6.1.1.4'
N N 0.0061 0.0033 'International Tables Vol C Tables 4.2.6.8 and 6.1.1.4'
O O 0.0106 0.0060 'International Tables Vol C Tables 4.2.6.8 and 6.1.1.4'
Cl Cl 0.1484 0.1585 'International Tables Vol C Tables 4.2.6.8 and 6.1.1.4'

loop_
_geom_angle_atom_site_label_1
_geom_angle_atom_site_label_2
_geom_angle_atom_site_label_3
_geom_angle
C13 O4 H2 112.3(16)
C7 N1 C1 127.39(13)
C7 N1 H1 115.3(14)
C1 N1 H1 117.2(14)
C9 C8 C13 118.60(13)
C9 C8 C7 115.18(13)
C13 C8 C7 126.21(13)
O2 N2 O1 123.71(12)
O2 N2 C4 118.69(12)
O1 N2 C4 117.60(12)
C3 C2 C1 121.90(13)
C3 C2 Cl1 118.18(11)
C1 C2 Cl1 119.92(11)
N1 C1 C6 123.54(13)
N1 C1 C2 118.77(13)
C6 C1 C2 117.68(13)
C2 C3 C4 118.09(14)
C2 C3 H3 121.0
C4 C3 H3 121.0
O4 C13 C12 121.17(13)
O4 C13 C8 119.19(13)
C12 C13 C8 119.64(14)
C9 C10 C11 121.41(14)
C9 C10 Cl2 119.47(11)
C11 C10 Cl2 119.11(11)
C5 C4 C3 122.06(13)
C5 C4 N2 118.71(13)
C3 C4 N2 119.22(13)
C11 C12 C13 121.05(14)
C11 C12 H12 119.5
C13 C12 H12 119.5
C12 C11 C10 119.03(13)
C12 C11 H11 120.5
C10 C11 H11 120.5
C4 C5 C6 119.27(13)
C4 C5 H5 120.4
C6 C5 H5 120.4
C5 C6 C1 120.97(14)
C5 C6 H6 119.5
C1 C6 H6 119.5
C10 C9 C8 120.27(13)
C10 C9 H9 119.9
C8 C9 H9 119.9
O3 C7 N1 123.10(13)
O3 C7 C8 120.16(13)
N1 C7 C8 116.74(13)
C14 N4 H4B 118.6(13)
C14 N4 H4A 120.1(14)
H4B N4 H4A 121(2)
C14 N3 H3B 117.9(13)
C14 N3 H3A 120.7(13)
H3B N3 H3A 120.2(19)
O5 C14 N4 121.69(14)
O5 C14 N3 121.06(14)
N4 C14 N3 117.23(14)

loop_
_geom_bond_atom_site_label_1
_geom_bond_atom_site_label_2
_geom_bond_distance
Cl2 C10 1.7483(15)
Cl1 C2 1.7370(14)
O4 C13 1.3545(18)
O4 H2 0.80(2)
N1 C7 1.3690(19)
N1 C1 1.3952(18)
N1 H1 0.81(2)
O1 N2 1.2281(16)
O2 N2 1.2269(17)
O3 C7 1.2247(18)
C8 C9 1.402(2)
C8 C13 1.408(2)
C8 C7 1.499(2)
N2 C4 1.4641(18)
C2 C3 1.381(2)
C2 C1 1.408(2)
C1 C6 1.403(2)
C3 C4 1.387(2)
C3 H3 0.9500
C13 C12 1.398(2)
C10 C9 1.376(2)
C10 C11 1.385(2)
C4 C5 1.378(2)
C12 C11 1.376(2)
C12 H12 0.9500
C11 H11 0.9500
C5 C6 1.382(2)
C5 H5 0.9500
C6 H6 0.9500
C9 H9 0.9500
O5 C14 1.2625(18)
N4 C14 1.333(2)
N4 H4B 0.83(2)
N4 H4A 0.81(2)
N3 C14 1.3362(19)
N3 H3B 0.82(2)
N3 H3A 0.85(2)
